data_4134162
loop_
_publ_author_name
'Hou, Jingwei'
'Rios, Laura'
'Krajnc, Andra\<z'
'McCaul, Aoife'
'Li, Shichun'
'Bumstead, Alice'
'Sapnik, Adam'
'Deng, Zeyu'
'Lin, Rijia'
'Chater, Philip A.'
'Keeble, Dean S.'
'Keen, David A.'
'Appadoo, Dominique'
'Chan, Bun'
'Chen, Vicki'
'Mali, Gregor'
'Bennett, Thomas D.'

_publ_section_title
;
 Halogenated Metal-Organic Framework Glasses and Liquids.
;
_journal_name_full 'Journal of the American Chemical Society'
_journal_paper_doi 10.1021/jacs.9b11639
_journal_year 2020
_chemical_formula_moiety 'C14.73 H12 F0.68 N8 Zn2'
_chemical_formula_sum 'C14.73 H12 F0.68 N8 Zn2'
_chemical_formula_weight 444.77
_chemical_melting_point '694 K (onset)'
_chemical_name_common ZIF-UC-4
_chemical_name_systematic Zn(Im)1.66(FbIm)0.34
_space_group_crystal_system orthorhombic
_space_group_IT_number 61
_space_group_name_Hall '-P 2ac 2ab'
_space_group_name_H-M_alt 'P b c a'
_atom_sites_solution_hydrogens mixed
_audit_creation_method SHELXL-2018/3
_cell_angle_alpha 90
_cell_angle_beta 90
_cell_angle_gamma 90
_cell_formula_units_Z 8
_cell_length_a 15.6970(8)
_cell_length_b 15.9694(10)
_cell_length_c 17.9282(16)
_cell_measurement_reflns_used 2234
_cell_measurement_temperature 293(2)
_cell_measurement_theta_max 62.5330
_cell_measurement_theta_min 4.6600
_cell_volume 4494.1(5)
_computing_cell_refinement
;
CrysAlisPro, Agilent Technologies,
Version 1.171.37.34i (release 04-08-2014 CrysAlis171 .NET)
(compiled Aug  4 2014,14:34:23)
;
_computing_data_collection
;
CrysAlisPro, Agilent Technologies,
Version 1.171.37.34i (release 04-08-2014 CrysAlis171 .NET)
(compiled Aug  4 2014,14:34:23)
;
_computing_data_reduction
;
CrysAlisPro, Agilent Technologies,
Version 1.171.37.34i (release 04-08-2014 CrysAlis171 .NET)
(compiled Aug  4 2014,14:34:23)
;
_computing_structure_refinement 'SHELXL-2018/3 (Sheldrick, 2018)'
_computing_structure_solution 'SUPERFLIP (Palatinus & Chapuis, 2007)'
_diffrn_ambient_temperature 293(2)
_diffrn_detector 'CCD plate'
_diffrn_detector_area_resol_mean 16.1183
_diffrn_measured_fraction_theta_full 0.9261
_diffrn_measured_fraction_theta_max 0.9912
_diffrn_measurement_details
;
#__ type_ start__ end____ width___ exp.time_
  1 omega   17.00   59.00   1.0000  118.5550
omega____ theta____ kappa____ phi______ frames
    -       51.2500   61.0000   60.0000 42

#__ type_ start__ end____ width___ exp.time_
  2 omega   77.00  104.00   1.0000  118.5550
omega____ theta____ kappa____ phi______ frames
    -       51.2500   61.0000   60.0000 27

#__ type_ start__ end____ width___ exp.time_
  3 omega   98.00  130.00   1.0000  118.5550
omega____ theta____ kappa____ phi______ frames
    -       51.2500  125.0000   90.0000 32

#__ type_ start__ end____ width___ exp.time_
  4 omega   73.00  102.00   1.0000  118.5550
omega____ theta____ kappa____ phi______ frames
    -      102.5000   65.0000   60.0000 29

#__ type_ start__ end____ width___ exp.time_
  5 omega  129.00  167.00   1.0000  118.5550
omega____ theta____ kappa____ phi______ frames
    -      102.5000   11.0000   30.0000 38

#__ type_ start__ end____ width___ exp.time_
  6 omega  116.00  176.00   1.0000  118.5550
omega____ theta____ kappa____ phi______ frames
    -      102.5000  -21.0000  -60.0000 60

#__ type_ start__ end____ width___ exp.time_
  7 omega   79.00  175.00   1.0000  118.5550
omega____ theta____ kappa____ phi______ frames
    -      102.5000  104.0000  -60.0000 96

#__ type_ start__ end____ width___ exp.time_
  8 omega   76.00  119.00   1.0000  118.5550
omega____ theta____ kappa____ phi______ frames
    -       51.2500  125.0000 -120.0000 43

#__ type_ start__ end____ width___ exp.time_
  9 omega   82.00  127.00   1.0000  118.5550
omega____ theta____ kappa____ phi______ frames
    -       51.2500  125.0000 -180.0000 45

#__ type_ start__ end____ width___ exp.time_
 10 omega   43.00   86.00   1.0000   29.6400
omega____ theta____ kappa____ phi______ frames
    -        0.0000  178.0000 -180.0000 43

#__ type_ start__ end____ width___ exp.time_
 11 omega   66.00  149.00   1.0000  118.5550
omega____ theta____ kappa____ phi______ frames
    -      102.5000  138.0000    0.0000 83

#__ type_ start__ end____ width___ exp.time_
 12 omega   54.00   88.00   1.0000  118.5550
omega____ theta____ kappa____ phi______ frames
    -      102.5000   11.0000   30.0000 34

#__ type_ start__ end____ width___ exp.time_
 13 omega   43.00   69.00   1.0000  118.5550
omega____ theta____ kappa____ phi______ frames
    -      102.5000  -32.0000  -60.0000 26

#__ type_ start__ end____ width___ exp.time_
 14 omega   39.00   85.00   1.0000  118.5550
omega____ theta____ kappa____ phi______ frames
    -      102.5000  -54.0000  -90.0000 46

#__ type_ start__ end____ width___ exp.time_
 15 omega   42.00   67.00   1.0000  118.5550
omega____ theta____ kappa____ phi______ frames
    -      102.5000 -104.0000 -150.0000 25

#__ type_ start__ end____ width___ exp.time_
 16 omega   24.00   49.00   1.0000  118.5550
omega____ theta____ kappa____ phi______ frames
    -      102.5000  -43.0000    0.0000 25

#__ type_ start__ end____ width___ exp.time_
 17 omega   24.00   75.00   1.0000  118.5550
omega____ theta____ kappa____ phi______ frames
    -      102.5000 -104.0000   30.0000 51

#__ type_ start__ end____ width___ exp.time_
 18 omega   19.00   54.00   1.0000  118.5550
omega____ theta____ kappa____ phi______ frames
    -      102.5000 -104.0000   60.0000 35

#__ type_ start__ end____ width___ exp.time_
 19 omega   33.00   67.00   1.0000   29.6400
omega____ theta____ kappa____ phi______ frames
    -        0.0000 -178.0000  -90.0000 34

#__ type_ start__ end____ width___ exp.time_
 20 omega  -68.00   31.00   1.0000  118.5550
omega____ theta____ kappa____ phi______ frames
    -      -51.2500   30.0000 -120.0000 99

;
_diffrn_measurement_device 'four-circle diffractometer'
_diffrn_measurement_device_type 'Xcalibur, Eos, Gemini ultra'
_diffrn_measurement_method '\w scans'
_diffrn_orient_matrix_UB_11 -0.0505883000
_diffrn_orient_matrix_UB_12 -0.0556197000
_diffrn_orient_matrix_UB_13 0.0544765000
_diffrn_orient_matrix_UB_21 -0.0173745000
_diffrn_orient_matrix_UB_22 0.0768162000
_diffrn_orient_matrix_UB_23 0.0497387000
_diffrn_orient_matrix_UB_31 -0.0822364000
_diffrn_orient_matrix_UB_32 0.0179216000
_diffrn_orient_matrix_UB_33 -0.0440624000
_diffrn_radiation_monochromator mirror
_diffrn_radiation_probe x-ray
_diffrn_radiation_type CuK\a
_diffrn_radiation_wavelength 1.54184
_diffrn_reflns_av_R_equivalents 0.0308
_diffrn_reflns_av_sigmaI/netI 0.0486
_diffrn_reflns_Laue_measured_fraction_full 0.997
_diffrn_reflns_Laue_measured_fraction_max 0.991
_diffrn_reflns_limit_h_max 18
_diffrn_reflns_limit_h_min -18
_diffrn_reflns_limit_k_max 18
_diffrn_reflns_limit_k_min -13
_diffrn_reflns_limit_l_max 20
_diffrn_reflns_limit_l_min -20
_diffrn_reflns_number 11053
_diffrn_reflns_point_group_measured_fraction_full 0.997
_diffrn_reflns_point_group_measured_fraction_max 0.991
_diffrn_reflns_theta_full 66.9682
_diffrn_reflns_theta_max 64.1726
_diffrn_reflns_theta_min 2.8151
_diffrn_source 'sealed X-ray tube'
_diffrn_source_type 'Enhance Ultra (Cu) X-ray Source'
_exptl_absorpt_coefficient_mu 2.78170
_exptl_absorpt_correction_T_max 1.00000
_exptl_absorpt_correction_T_min 0.50656
_exptl_absorpt_correction_type multi-scan
_exptl_absorpt_process_details
;
CrysAlisPro, Agilent Technologies,
Version 1.171.37.34i (release 04-08-2014 CrysAlis171 .NET)
(compiled Aug  4 2014,14:34:23)
Empirical absorption correction using spherical harmonics,
 implemented in SCALE3 ABSPACK scaling algorithm.
;
_exptl_crystal_colour Pink
_exptl_crystal_density_diffrn 1.314
_exptl_crystal_description Tetrahedral
_exptl_crystal_F_000 1983.28
_exptl_crystal_size_max 0.05
_exptl_crystal_size_mid 0.04
_exptl_crystal_size_min 0.03
_refine_diff_density_max 0.606
_refine_diff_density_min -0.575
_refine_diff_density_rms 0.083
_refine_ls_extinction_method none
_refine_ls_goodness_of_fit_ref 1.065
_refine_ls_hydrogen_treatment constr
_refine_ls_matrix_type full
_refine_ls_number_parameters 232
_refine_ls_number_reflns 3717
_refine_ls_number_restraints 11
_refine_ls_restrained_S_all 1.071
_refine_ls_R_factor_all 0.1017
_refine_ls_R_factor_gt 0.0663
_refine_ls_shift/su_max 0.000
_refine_ls_shift/su_mean 0.000
_refine_ls_structure_factor_coef Fsqd
_refine_ls_weighting_details 'w=1/[\s^2^(Fo^2^)+(0.1119P)^2^+3.8564P] where P=(Fo^2^+2Fc^2^)/3'
_refine_ls_weighting_scheme calc
_refine_ls_wR_factor_gt 0.1901
_refine_ls_wR_factor_ref 0.2174
_reflns_Friedel_coverage 0.000
_reflns_number_gt 2405
_reflns_number_total 3717
_reflns_threshold_expression 'I > 2\s(I)'
_cod_data_source_file ja9b11639_si_003.cif
_cod_data_source_block shelx
_cod_database_code 4134162
_shelx_shelxl_version_number 2018/3
_shelx_space_group_comment
;
The symmetry employed for this shelxl refinement is uniquely defined
by the following loop, which should always be used as a source of
symmetry information in preference to the above space-group names.
They are only intended as comments.
;
_reflns_odcompleteness_completeness 92.61
_reflns_odcompleteness_theta 66.97
_reflns_odcompleteness_iscentric 1

loop_
_space_group_symop_operation_xyz
'x, y, z'
'-x+1/2, -y, z+1/2'
'-x, y+1/2, -z+1/2'
'x+1/2, -y+1/2, -z'
'-x, -y, -z'
'x-1/2, y, -z-1/2'
'x, -y-1/2, z-1/2'
'-x-1/2, y-1/2, z'

loop_
_atom_site_label
_atom_site_type_symbol
_atom_site_fract_x
_atom_site_fract_y
_atom_site_fract_z
_atom_site_U_iso_or_equiv
_atom_site_adp_type
_atom_site_occupancy
_atom_site_site_symmetry_order
_atom_site_calc_flag
_atom_site_refinement_flags_posn
_atom_site_refinement_flags_adp
_atom_site_refinement_flags_occupancy
_atom_site_disorder_assembly
_atom_site_disorder_group
Zn1 Zn 0.30725(5) 0.35588(6) 0.09601(5) 0.0821(4) Uani 1 1 d . . . . .
Zn2 Zn 0.50575(5) 0.16039(6) 0.31335(5) 0.0796(3) Uani 1 1 d . . . . .
N2 N 0.4500(4) 0.1877(4) 0.2176(3) 0.0881(16) Uani 1 1 d . . . . .
N8 N 0.0706(3) 0.2575(3) 0.1466(3) 0.0853(16) Uani 1 1 d . . . . .
N7 N 0.1853(3) 0.3296(4) 0.1107(4) 0.0873(17) Uani 1 1 d . . . . .
N1 N 0.3739(4) 0.2598(4) 0.1357(3) 0.0844(15) Uani 1 1 d . . . . .
N4 N 0.4134(4) 0.5653(3) 0.1950(3) 0.0838(15) Uani 1 1 d . . . . .
N3 N 0.3389(4) 0.4546(4) 0.1561(4) 0.0875(16) Uani 1 1 d . . . . .
C6 C 0.3994(4) 0.5100(5) 0.1417(4) 0.088(2) Uani 1 1 d . . . . .
H6 H 0.429964 0.509921 0.097236 0.105 Uiso 1 1 calc R U . . .
C1 C 0.4171(4) 0.2589(5) 0.1990(4) 0.088(2) Uani 1 1 d . . . . .
H1 H 0.423486 0.306577 0.228367 0.105 Uiso 1 1 calc R U . . .
C5 C 0.3124(6) 0.4775(6) 0.2247(6) 0.135(4) Uani 1 1 d . . . . .
H5 H 0.268950 0.451606 0.251405 0.162 Uiso 1 1 calc R U . . .
C2 C 0.4247(8) 0.1365(6) 0.1625(6) 0.136(4) Uani 1 1 d . . . . .
H2 H 0.436074 0.079428 0.159996 0.164 Uiso 1 1 calc R U . . .
C14 C 0.1550(4) 0.2601(4) 0.1399(4) 0.0828(18) Uani 1 1 d . . . . .
H14 H 0.189890 0.216082 0.154750 0.099 Uiso 1 1 calc R U . . .
C4 C 0.3586(7) 0.5443(6) 0.2489(6) 0.130(3) Uani 1 1 d . . . . .
H4 H 0.353096 0.570710 0.294935 0.157 Uiso 1 1 calc R U . . .
C3 C 0.3799(7) 0.1808(6) 0.1107(5) 0.129(4) Uani 1 1 d . . . . .
H3 H 0.357672 0.160110 0.066316 0.155 Uiso 1 1 calc R U . . .
C15A C 0.0450(5) 0.3316(5) 0.1161(5) 0.1082(17) Uani 0.575(8) 1 d . . P A 1
H15A H -0.011224 0.349015 0.110718 0.130 Uiso 0.575(8) 1 calc R U P A 1
C16A C 0.1140(5) 0.3751(5) 0.0952(5) 0.1082(17) Uani 0.575(8) 1 d . . P A 1
H16A H 0.113385 0.427958 0.073515 0.130 Uiso 0.575(8) 1 calc R U P A 1
N6A N 0.4155(4) 0.3693(4) -0.1136(4) 0.0989(19) Uani 0.743(10) 1 d D . P B 1
N5A N 0.3389(4) 0.3749(4) -0.0092(4) 0.103(2) Uani 0.743(10) 1 d D . P B 1
C7A C 0.4103(7) 0.3539(8) -0.0421(7) 0.079(3) Uani 0.743(10) 1 d D . P B 1
H7A H 0.455028 0.329420 -0.016003 0.094 Uiso 0.743(10) 1 calc R U P B 1
C9A C 0.2899(9) 0.3919(14) -0.0705(11) 0.216(11) Uani 0.743(10) 1 d . . P B 1
H9A H 0.231868 0.403607 -0.068665 0.259 Uiso 0.743(10) 1 calc R U P B 1
C8A C 0.3350(8) 0.3896(13) -0.1323(8) 0.204(10) Uani 0.743(10) 1 d . . P B 1
H8A H 0.314946 0.399995 -0.180167 0.245 Uiso 0.743(10) 1 calc R U P B 1
C15B C 0.0450(5) 0.3316(5) 0.1161(5) 0.1082(17) Uani 0.425(8) 1 d . . P A 2
C16B C 0.1140(5) 0.3751(5) 0.0952(5) 0.1082(17) Uani 0.425(8) 1 d . . P A 2
C17 C 0.1071(11) 0.4510(12) 0.0499(12) 0.1082(17) Uani 0.425(8) 1 d . . P A 2
H17 H 0.154798 0.479804 0.033057 0.130 Uiso 0.425(8) 1 calc R U P A 2
C19 C -0.0416(12) 0.4377(12) 0.0589(13) 0.1082(17) Uani 0.425(8) 1 d . . P A 2
C18 C 0.0199(11) 0.4791(12) 0.0327(13) 0.1082(17) Uani 0.425(8) 1 d . . P A 2
C20 C -0.0409(12) 0.3587(11) 0.0989(12) 0.1082(17) Uani 0.425(8) 1 d . . P A 2
H20 H -0.089636 0.329037 0.111940 0.130 Uiso 0.425(8) 1 calc R U P A 2
F2 F -0.1228(8) 0.4657(10) 0.0502(11) 0.188(7) Uani 0.425(8) 1 d . . P A 2
N5B N 0.3389(4) 0.3749(4) -0.0092(4) 0.103(2) Uani 0.257(10) 1 d . . P B 2
N6B N 0.4155(4) 0.3693(4) -0.1136(4) 0.0989(19) Uani 0.257(10) 1 d . . P B 2
C7B C 0.390(2) 0.341(3) -0.055(2) 0.079(14) Uiso 0.257(10) 1 d . . P B 2
H7B H 0.411684 0.289262 -0.041175 0.094 Uiso 0.257(10) 1 calc R U P B 2
C8B C 0.3813(13) 0.4635(17) -0.1082(17) 0.165(9) Uani 0.257(10) 1 d G . P B 2
C9B C 0.3335(16) 0.4669(18) -0.0430(16) 0.165(9) Uani 0.257(10) 1 d G . P B 2
C10 C 0.2949(15) 0.541(2) -0.0216(13) 0.165(9) Uani 0.257(10) 1 d G . P B 2
H10 H 0.262929 0.543694 0.021983 0.198 Uiso 0.257(10) 1 calc R U P B 2
C11 C 0.3040(16) 0.6126(18) -0.0655(17) 0.165(9) Uani 0.257(10) 1 d G . P B 2
H11 H 0.278199 0.662536 -0.051237 0.198 Uiso 0.257(10) 1 calc R U P B 2
C12 C 0.3518(18) 0.6093(18) -0.1307(16) 0.165(9) Uani 0.257(10) 1 d G . P B 2
C13 C 0.3905(14) 0.535(2) -0.1521(13) 0.165(9) Uani 0.257(10) 1 d G . P B 2
H13 H 0.422420 0.532458 -0.195692 0.198 Uiso 0.257(10) 1 calc R U P B 2
F1 F 0.3588(16) 0.6685(15) -0.1755(14) 0.165(9) Uani 0.257(10) 1 d . . P B 2
H18 H 0.021255 0.547853 0.006863 0.166 Uiso 0.425(8) 1 d . U P A 2

loop_
_atom_site_aniso_label
_atom_site_aniso_U_11
_atom_site_aniso_U_22
_atom_site_aniso_U_33
_atom_site_aniso_U_23
_atom_site_aniso_U_13
_atom_site_aniso_U_12
Zn1 0.0661(5) 0.0843(6) 0.0957(7) 0.0097(5) -0.0003(4) -0.0073(4)
Zn2 0.0654(5) 0.0825(6) 0.0908(7) 0.0009(5) -0.0087(4) -0.0006(4)
N2 0.093(4) 0.079(4) 0.092(4) 0.000(3) -0.015(3) 0.008(3)
N8 0.059(3) 0.084(4) 0.112(4) 0.008(3) 0.006(3) 0.000(3)
N7 0.063(3) 0.082(4) 0.116(5) 0.017(3) 0.005(3) -0.001(3)
N1 0.082(3) 0.083(4) 0.088(4) 0.002(3) -0.007(3) 0.002(3)
N4 0.078(3) 0.082(4) 0.092(4) -0.003(3) 0.006(3) -0.002(3)
N3 0.076(3) 0.080(4) 0.106(4) 0.002(3) 0.010(3) -0.004(3)
C6 0.087(5) 0.084(5) 0.092(5) 0.000(4) 0.015(4) -0.009(4)
C1 0.090(4) 0.081(5) 0.092(5) -0.007(4) -0.017(4) 0.002(4)
C5 0.130(7) 0.125(7) 0.150(9) -0.022(6) 0.065(7) -0.043(6)
C2 0.183(10) 0.082(5) 0.143(8) -0.023(6) -0.057(8) 0.023(6)
C14 0.071(4) 0.081(5) 0.097(5) 0.008(4) 0.002(4) 0.007(3)
C4 0.145(8) 0.127(7) 0.120(6) -0.037(6) 0.046(6) -0.038(7)
C3 0.176(10) 0.094(6) 0.117(7) -0.022(5) -0.060(7) 0.029(6)
C15A 0.077(3) 0.092(3) 0.156(5) 0.026(3) 0.004(3) 0.010(2)
C16A 0.077(3) 0.092(3) 0.156(5) 0.026(3) 0.004(3) 0.010(2)
N6A 0.075(4) 0.131(5) 0.091(4) 0.020(4) -0.002(3) 0.022(3)
N5A 0.071(3) 0.146(6) 0.091(4) 0.027(4) -0.001(3) 0.020(4)
C7A 0.054(5) 0.090(8) 0.092(8) 0.000(6) -0.028(6) 0.000(5)
C9A 0.080 0.38(3) 0.187(16) 0.087(19) 0.028(10) 0.097(11)
C8A 0.083 0.40(3) 0.127(11) 0.107(15) 0.030(8) 0.114(10)
C15B 0.077(3) 0.092(3) 0.156(5) 0.026(3) 0.004(3) 0.010(2)
C16B 0.077(3) 0.092(3) 0.156(5) 0.026(3) 0.004(3) 0.010(2)
C17 0.077(3) 0.092(3) 0.156(5) 0.026(3) 0.004(3) 0.010(2)
C19 0.077(3) 0.092(3) 0.156(5) 0.026(3) 0.004(3) 0.010(2)
C18 0.077(3) 0.092(3) 0.156(5) 0.026(3) 0.004(3) 0.010(2)
C20 0.077(3) 0.092(3) 0.156(5) 0.026(3) 0.004(3) 0.010(2)
F2 0.110 0.184(14) 0.271(19) 0.023(14) -0.020(11) 0.048(9)
N5B 0.071(3) 0.146(6) 0.091(4) 0.027(4) -0.001(3) 0.020(4)
N6B 0.075(4) 0.131(5) 0.091(4) 0.020(4) -0.002(3) 0.022(3)
C8B 0.167(15) 0.165(15) 0.164(15) 0.057(11) -0.016(11) -0.026(11)
C9B 0.167(15) 0.165(15) 0.164(15) 0.057(11) -0.016(11) -0.026(11)
C10 0.167(15) 0.165(15) 0.164(15) 0.057(11) -0.016(11) -0.026(11)
C11 0.167(15) 0.165(15) 0.164(15) 0.057(11) -0.016(11) -0.026(11)
C12 0.167(15) 0.165(15) 0.164(15) 0.057(11) -0.016(11) -0.026(11)
C13 0.167(15) 0.165(15) 0.164(15) 0.057(11) -0.016(11) -0.026(11)
F1 0.167(15) 0.165(15) 0.164(15) 0.057(11) -0.016(11) -0.026(11)

loop_
_atom_type_symbol
_atom_type_description
_atom_type_scat_dispersion_real
_atom_type_scat_dispersion_imag
_atom_type_scat_source
C C 0.0181 0.0091 'International Tables Vol C Tables 4.2.6.8 and 6.1.1.4'
H H 0.0000 0.0000 'International Tables Vol C Tables 4.2.6.8 and 6.1.1.4'
N N 0.0311 0.0180 'International Tables Vol C Tables 4.2.6.8 and 6.1.1.4'
F F 0.0727 0.0534 'International Tables Vol C Tables 4.2.6.8 and 6.1.1.4'
Zn Zn -1.5491 0.6778 'International Tables Vol C Tables 4.2.6.8 and 6.1.1.4'
O O 0.0492 0.0322 'International Tables Vol C Tables 4.2.6.8 and 6.1.1.4'

loop_
_geom_angle_atom_site_label_1
_geom_angle_atom_site_label_2
_geom_angle_atom_site_label_3
_geom_angle
_geom_angle_site_symmetry_1
_geom_angle_site_symmetry_3
N3 Zn1 N5B 109.6(3) . .
N3 Zn1 N5A 109.6(3) . .
N3 Zn1 N7 109.9(3) . .
N5B Zn1 N7 113.8(3) . .
N5A Zn1 N7 113.8(3) . .
N3 Zn1 N1 106.8(2) . .
N5B Zn1 N1 109.1(3) . .
N5A Zn1 N1 109.1(3) . .
N7 Zn1 N1 107.3(2) . .
N2 Zn2 N4 112.7(3) . 3_645
N2 Zn2 N6A 108.0(3) . 7_566
N4 Zn2 N6A 108.9(3) 3_645 7_566
N2 Zn2 N8 111.6(3) . 6_656
N4 Zn2 N8 107.2(2) 3_645 6_656
N6A Zn2 N8 108.3(2) 7_566 6_656
C1 N2 C2 103.2(7) . .
C1 N2 Zn2 126.5(5) . .
C2 N2 Zn2 129.5(6) . .
C14 N8 C15B 103.4(6) . .
C14 N8 C15A 103.4(6) . .
C14 N8 Zn2 124.5(5) . 6_556
C15A N8 Zn2 132.0(5) . 6_556
C14 N7 C16B 103.5(6) . .
C14 N7 C16A 103.5(6) . .
C14 N7 Zn1 125.6(5) . .
C16B N7 Zn1 130.9(5) . .
C16A N7 Zn1 130.9(5) . .
C1 N1 C3 103.9(6) . .
C1 N1 Zn1 125.8(5) . .
C3 N1 Zn1 130.0(5) . .
C6 N4 C4 104.4(6) . .
C6 N4 Zn2 124.3(5) . 3_655
C4 N4 Zn2 131.2(6) . 3_655
C6 N3 C5 102.6(7) . .
C6 N3 Zn1 127.5(5) . .
C5 N3 Zn1 129.5(5) . .
N4 C6 N3 115.2(6) . .
N2 C1 N1 115.7(7) . .
N3 C5 C4 109.8(7) . .
N2 C2 C3 109.7(8) . .
N7 C14 N8 114.9(6) . .
N4 C4 C5 108.0(8) . .
N1 C3 C2 107.3(8) . .
C16A C15A N8 108.8(7) . .
C15A C16A N7 109.3(7) . .
C7A N6A C8A 103.3(9) . .
C7A N6A Zn2 130.2(6) . 7_565
C8A N6A Zn2 124.3(8) . 7_565
C7A N5A C9A 99.8(10) . .
C7A N5A Zn1 127.4(7) . .
C9A N5A Zn1 131.0(8) . .
N6A C7A N5A 116.6(9) . .
C8A C9A N5A 111.5(11) . .
C9A C8A N6A 107.7(12) . .
C16B C15B N8 108.8(7) . .
C16B C15B C20 122.5(10) . .
N8 C15B C20 128.3(10) . .
C15B C16B N7 109.3(7) . .
C15B C16B C17 121.6(10) . .
N7 C16B C17 128.0(10) . .
C16B C17 C18 116.0(15) . .
C18 C19 F2 120.1(18) . .
C18 C19 C20 129.3(18) . .
F2 C19 C20 110.5(17) . .
C19 C18 C17 118.3(18) . .
C19 C18 C18 102(2) . 5_565
C17 C18 C18 134(2) . 5_565
C15B C20 C19 111.9(16) . .
C7B N5B C9B 100(3) . .
C7B N5B Zn1 135(2) . .
C9B N5B Zn1 119.5(14) . .
C7B N6B C8B 101(3) . .
N6B C7B N5B 128(4) . .
C9B C8B C13 120.0 . .
C9B C8B N6B 106(2) . .
C13 C8B N6B 134(2) . .
C8B C9B C10 120.0 . .
C8B C9B N5B 105(2) . .
C10 C9B N5B 135(2) . .
C11 C10 C9B 120.0 . .
C10 C11 C12 120.0 . .
F1 C12 C11 124(3) . .
F1 C12 C13 116(3) . .
C11 C12 C13 120.0 . .
C12 C13 C8B 120.0 . .

loop_
_geom_bond_atom_site_label_1
_geom_bond_atom_site_label_2
_geom_bond_distance
_geom_bond_site_symmetry_2
Zn1 N3 1.972(6) .
Zn1 N5B 1.974(6) .
Zn1 N5A 1.974(6) .
Zn1 N7 1.977(5) .
Zn1 N1 1.989(6) .
Zn2 N2 1.976(6) .
Zn2 N4 1.984(6) 3_645
Zn2 N6A 1.986(6) 7_566
Zn2 N8 1.990(5) 6_656
N2 C1 1.292(8) .
N2 C2 1.342(10) .
N8 C14 1.330(8) .
N8 C15B 1.363(9) .
N8 C15A 1.363(9) .
N7 C14 1.317(8) .
N7 C16B 1.362(9) .
N7 C16A 1.362(9) .
N1 C1 1.323(8) .
N1 C3 1.342(10) .
N4 C6 1.320(8) .
N4 C4 1.336(10) .
N3 C6 1.323(8) .
N3 C5 1.350(10) .
C5 C4 1.362(11) .
C2 C3 1.362(12) .
C15A C16A 1.341(11) .
N6A C7A 1.308(12) .
N6A C8A 1.346(12) .
N5A C7A 1.310(12) .
N5A C9A 1.369(17) .
C9A C8A 1.32(2) .
C15B C16B 1.341(11) .
C15B C20 1.45(2) .
C16B C17 1.463(19) .
C17 C18 1.47(2) .
C19 C18 1.26(2) .
C19 F2 1.36(2) .
C19 C20 1.45(2) .
C18 C18 1.49(4) 5_565
N5B C7B 1.27(4) .
N5B C9B 1.59(2) .
N6B C7B 1.21(4) .
N6B C8B 1.60(3) .
C8B C9B 1.3900 .
C8B C13 1.3900 .
C9B C10 1.3900 .
C10 C11 1.3900 .
C11 C12 1.3900 .
C12 F1 1.25(3) .
C12 C13 1.3900 .
